data_7036558
loop_
_publ_author_name
'Ekengard, Erik'
'Glans, Lotta'
'Cassells, Irwin'
'Fogeron, Thibault'
'Govender, Preshendren'
'Stringer, Tameryn'
'Chellan, Prinessa'
'Lisensky, George C.'
'Hersh, William H.'
'Doverbratt, Isa'
'Lidin, Sven'
'de Kock, Carmen'
'Smith, Peter J.'
'Smith, Gregory S.'
'Nordlander, Ebbe'

_publ_section_title
;
 Antimalarial activity of ruthenium(ii) and osmium(ii) arene complexes
 with mono- and bidentate chloroquine analogue ligands.
;
_journal_issue 44
_journal_name_full 'Dalton transactions (Cambridge, England : 2003)'
_journal_page_first 19314
_journal_page_last 19329
_journal_paper_doi 10.1039/c5dt02410b
_journal_volume 44
_journal_year 2015
_chemical_formula_moiety 'C28 H28 Cl2 I N3 O Ru'
_chemical_formula_sum 'C28 H28 Cl2 I N3 O Ru'
_chemical_formula_weight 721.40
_chemical_name_systematic
'(\h6-p-cymene)(N-(2-((5-iodo-2-hydroxyphenyl)methylimino)ethyl)-7-chloroquinolin-4-amine) chlororuthenium(II)'
_space_group_crystal_system monoclinic
_space_group_IT_number 14
_space_group_name_Hall '-P 2ybc'
_space_group_name_H-M_alt 'P 1 21/c 1'
_symmetry_space_group_name_Hall '-P 2ybc'
_symmetry_space_group_name_H-M 'P 1 21/c 1'
_atom_sites_solution_hydrogens mixed
_audit_creation_method 'APEX2 v2014.11-0'
_audit_update_record
;
2015-06-24 deposited with the CCDC.
2015-09-16 downloaded from the CCDC.
;
_cell_angle_alpha 90
_cell_angle_beta 91.422(2)
_cell_angle_gamma 90
_cell_formula_units_Z 4
_cell_length_a 6.5071(11)
_cell_length_b 18.214(3)
_cell_length_c 22.628(4)
_cell_measurement_reflns_used 9887
_cell_measurement_temperature 100(2)
_cell_measurement_theta_max 27.196
_cell_measurement_theta_min 2.411
_cell_volume 2681.1(8)
_computing_cell_refinement 'APEX2 v2014.11-0 (Bruker AXS)'
_computing_data_collection 'Bruker Instrument Service v2013.10.0.0'
_computing_data_reduction 'SAINT V8.34A (Bruker AXS Inc., 2013)'
_computing_molecular_graphics 'Bruker SHELXTL'
_computing_structure_refinement 'SHELXL-2014/7 (Sheldrick, 2014)'
_computing_structure_solution 'SHELXS-97 (Sheldrick, 2008)'
_diffrn_ambient_temperature 100(2)
_diffrn_detector_area_resol_mean 8.3333
_diffrn_measured_fraction_theta_full 1.000
_diffrn_measured_fraction_theta_max 0.998
_diffrn_measurement_device_type 'Bruker Breeze CCD'
_diffrn_measurement_method '\f and \w scans'
_diffrn_radiation_type MoK\a
_diffrn_radiation_wavelength 0.71073
_diffrn_reflns_av_R_equivalents 0.0371
_diffrn_reflns_av_unetI/netI 0.0261
_diffrn_reflns_laue_measured_fraction_full 1.000
_diffrn_reflns_laue_measured_fraction_max 0.998
_diffrn_reflns_limit_h_max 8
_diffrn_reflns_limit_h_min -8
_diffrn_reflns_limit_k_max 23
_diffrn_reflns_limit_k_min -23
_diffrn_reflns_limit_l_max 29
_diffrn_reflns_limit_l_min -29
_diffrn_reflns_number 31278
_diffrn_reflns_point_group_measured_fraction_full 1.000
_diffrn_reflns_point_group_measured_fraction_max 0.998
_diffrn_reflns_theta_full 25.242
_diffrn_reflns_theta_max 27.262
_diffrn_reflns_theta_min 1.435
_diffrn_source 'fine-focus tube'
_exptl_absorpt_coefficient_mu 1.963
_exptl_absorpt_correction_T_max 0.87
_exptl_absorpt_correction_T_min 0.69
_exptl_absorpt_correction_type multi-scan
_exptl_absorpt_process_details 'SADABS V2014/5 (Bruker AXS Inc.)'
_exptl_crystal_colour 'clear dark orange-red'
_exptl_crystal_density_diffrn 1.787
_exptl_crystal_density_method 'not measured'
_exptl_crystal_description 'irregular plate'
_exptl_crystal_F_000 1424
_exptl_crystal_recrystallization_method 'Re-crystallisation from solvent: DCM/petroleum ether'
_exptl_crystal_size_max 0.628
_exptl_crystal_size_mid 0.383
_exptl_crystal_size_min 0.072
_refine_diff_density_max 1.264
_refine_diff_density_min -0.612
_refine_diff_density_rms 0.101
_refine_ls_extinction_method none
_refine_ls_goodness_of_fit_ref 1.060
_refine_ls_hydrogen_treatment mixed
_refine_ls_matrix_type full
_refine_ls_number_parameters 331
_refine_ls_number_reflns 6003
_refine_ls_number_restraints 1
_refine_ls_restrained_S_all 1.060
_refine_ls_R_factor_all 0.0333
_refine_ls_R_factor_gt 0.0282
_refine_ls_shift/su_max 0.002
_refine_ls_shift/su_mean 0.000
_refine_ls_structure_factor_coef Fsqd
_refine_ls_weighting_details 'w=1/[\s^2^(Fo^2^)+(0.0312P)^2^+4.5110P] where P=(Fo^2^+2Fc^2^)/3'
_refine_ls_weighting_scheme calc
_refine_ls_wR_factor_gt 0.0691
_refine_ls_wR_factor_ref 0.0719
_reflns_Friedel_coverage 0.000
_reflns_number_gt 5336
_reflns_number_total 6003
_reflns_threshold_expression 'I > 2\s(I)'
_cod_data_source_file c5dt02410b2.cif
_cod_data_source_block ee_164_p286_0m_a
_cod_depositor_comments 'Adding full bibliography for 7036554--7036558.cif.'
_cod_original_cell_volume 2681.0(8)
_cod_database_code 7036558
_shelx_space_group_comment
;
The symmetry employed for this shelxl refinement is uniquely defined
by the following loop, which should always be used as a source of
symmetry information in preference to the above space-group names.
They are only intended as comments.
;
_shelx_estimated_absorpt_t_min 0.372
_shelx_estimated_absorpt_t_max 0.872

loop_
_space_group_symop_operation_xyz
'x, y, z'
'-x, y+1/2, -z+1/2'
'-x, -y, -z'
'x, -y-1/2, z-1/2'

loop_
_atom_site_label
_atom_site_type_symbol
_atom_site_fract_x
_atom_site_fract_y
_atom_site_fract_z
_atom_site_U_iso_or_equiv
_atom_site_adp_type
_atom_site_occupancy
_atom_site_site_symmetry_order
_atom_site_calc_flag
_atom_site_refinement_flags_posn
_atom_site_refinement_flags_adp
Ru1 Ru 0.50285(3) 0.29028(2) 0.39393(2) 0.01540(6) Uani 1 1 d . .
I1 I 1.12030(3) 0.62897(2) 0.29487(2) 0.02743(7) Uani 1 1 d . .
Cl1 Cl 0.71868(10) 0.26157(4) 0.30946(3) 0.01912(14) Uani 1 1 d . .
Cl2 Cl 1.03841(13) 0.39091(5) 0.00358(4) 0.03367(18) Uani 1 1 d . .
O1 O 0.7363(3) 0.36112(11) 0.42153(9) 0.0207(4) Uani 1 1 d . .
N1 N 0.3908(3) 0.37580(12) 0.33988(10) 0.0148(4) Uani 1 1 d . .
N2 N 0.3603(4) 0.32808(13) 0.21841(10) 0.0182(5) Uani 1 1 d D .
H2N H 0.474(4) 0.3051(17) 0.2296(14) 0.022 Uiso 1 1 d D U
N3 N 0.3884(4) 0.49547(14) 0.08986(11) 0.0257(6) Uani 1 1 d . .
C1 C 0.4965(4) 0.43223(14) 0.32456(12) 0.0160(5) Uani 1 1 d . .
H1 H 0.4347 0.4629 0.2952 0.019 Uiso 1 1 calc R U
C2 C 0.6973(4) 0.45473(15) 0.34651(12) 0.0166(5) Uani 1 1 d . .
C3 C 0.7891(4) 0.51588(15) 0.31945(13) 0.0191(6) Uani 1 1 d . .
H3 H 0.7254 0.5367 0.2851 0.023 Uiso 1 1 calc R U
C4 C 0.9689(4) 0.54607(16) 0.34166(13) 0.0215(6) Uani 1 1 d . .
C5 C 1.0534(4) 0.51966(16) 0.39545(14) 0.0239(6) Uani 1 1 d . .
H5 H 1.1710 0.5426 0.4130 0.029 Uiso 1 1 calc R U
C6 C 0.9644(4) 0.46026(16) 0.42244(13) 0.0223(6) Uani 1 1 d . .
H6 H 1.0195 0.4442 0.4595 0.027 Uiso 1 1 calc R U
C7 C 0.7935(4) 0.42197(15) 0.39710(12) 0.0184(5) Uani 1 1 d . .
C8 C 0.1869(4) 0.36969(15) 0.31027(12) 0.0173(5) Uani 1 1 d . .
H8A H 0.1427 0.4186 0.2958 0.021 Uiso 1 1 calc R U
H8B H 0.0853 0.3525 0.3390 0.021 Uiso 1 1 calc R U
C9 C 0.1929(4) 0.31612(15) 0.25839(12) 0.0185(5) Uani 1 1 d . .
H9A H 0.2036 0.2656 0.2742 0.022 Uiso 1 1 calc R U
H9B H 0.0614 0.3197 0.2356 0.022 Uiso 1 1 calc R U
C10 C 0.3688(4) 0.38412(15) 0.17876(12) 0.0184(5) Uani 1 1 d . .
C11 C 0.2168(4) 0.43695(17) 0.17123(13) 0.0218(6) Uani 1 1 d . .
H11 H 0.1001 0.4368 0.1956 0.026 Uiso 1 1 calc R U
C12 C 0.2365(5) 0.49051(17) 0.12741(14) 0.0250(6) Uani 1 1 d . .
H12 H 0.1313 0.5266 0.1244 0.030 Uiso 1 1 calc R U
C13 C 0.5383(5) 0.44361(16) 0.09561(13) 0.0218(6) Uani 1 1 d . .
C14 C 0.6973(5) 0.44431(17) 0.05383(13) 0.0247(6) Uani 1 1 d . .
H14 H 0.6971 0.4803 0.0235 0.030 Uiso 1 1 calc R U
C15 C 0.8504(5) 0.39336(18) 0.05729(13) 0.0243(6) Uani 1 1 d . .
C16 C 0.8585(5) 0.33948(18) 0.10174(13) 0.0244(6) Uani 1 1 d . .
H16 H 0.9689 0.3054 0.1039 0.029 Uiso 1 1 calc R U
C17 C 0.7047(4) 0.33697(17) 0.14192(13) 0.0223(6) Uani 1 1 d . .
H17 H 0.7082 0.3002 0.1717 0.027 Uiso 1 1 calc R U
C18 C 0.5412(4) 0.38784(16) 0.13992(12) 0.0191(6) Uani 1 1 d . .
C19 C 0.3314(6) 0.12865(18) 0.33737(15) 0.0352(8) Uani 1 1 d . .
H19A H 0.3023 0.0791 0.3517 0.053 Uiso 1 1 calc R U
H19B H 0.4578 0.1280 0.3147 0.053 Uiso 1 1 calc R U
H19C H 0.2168 0.1455 0.3119 0.053 Uiso 1 1 calc R U
C20 C 0.3576(5) 0.17968(16) 0.38887(13) 0.0242(6) Uani 1 1 d . .
C21 C 0.5399(5) 0.17666(15) 0.42566(13) 0.0216(6) Uani 1 1 d . .
H21 H 0.6597 0.1473 0.4121 0.026 Uiso 1 1 calc R U
C22 C 0.5679(5) 0.22465(16) 0.47323(13) 0.0234(6) Uani 1 1 d . .
H22 H 0.7078 0.2282 0.4923 0.028 Uiso 1 1 calc R U
C23 C 0.4197(5) 0.27930(17) 0.48708(13) 0.0250(6) Uani 1 1 d . .
C24 C 0.2403(5) 0.28245(17) 0.45130(14) 0.0271(7) Uani 1 1 d . .
H24 H 0.1472 0.3258 0.4548 0.032 Uiso 1 1 calc R U
C25 C 0.2082(5) 0.23294(18) 0.40297(14) 0.0269(7) Uani 1 1 d . .
H25 H 0.0945 0.2433 0.3736 0.032 Uiso 1 1 calc R U
C26 C 0.4649(5) 0.32971(18) 0.54000(14) 0.0286(7) Uani 1 1 d . .
H26 H 0.6137 0.3244 0.5513 0.034 Uiso 1 1 calc R U
C27 C 0.3386(6) 0.3014(2) 0.59167(16) 0.0382(8) Uani 1 1 d . .
H27A H 0.3747 0.3293 0.6275 0.057 Uiso 1 1 calc R U
H27B H 0.3686 0.2493 0.5983 0.057 Uiso 1 1 calc R U
H27C H 0.1918 0.3075 0.5822 0.057 Uiso 1 1 calc R U
C28 C 0.4238(6) 0.40944(19) 0.52772(15) 0.0356(8) Uani 1 1 d . .
H28A H 0.5067 0.4256 0.4946 0.053 Uiso 1 1 calc R U
H28B H 0.4602 0.4385 0.5629 0.053 Uiso 1 1 calc R U
H28C H 0.2777 0.4163 0.5177 0.053 Uiso 1 1 calc R U

loop_
_atom_site_aniso_label
_atom_site_aniso_U_11
_atom_site_aniso_U_22
_atom_site_aniso_U_33
_atom_site_aniso_U_23
_atom_site_aniso_U_13
_atom_site_aniso_U_12
Ru1 0.01619(11) 0.01423(11) 0.01577(11) 0.00219(8) 0.00046(8) 0.00033(8)
I1 0.02212(11) 0.02042(11) 0.03967(13) 0.00501(8) -0.00080(8) -0.00637(7)
Cl1 0.0153(3) 0.0212(3) 0.0210(3) -0.0019(3) 0.0019(2) 0.0027(2)
Cl2 0.0338(4) 0.0389(4) 0.0290(4) -0.0088(3) 0.0147(3) -0.0080(3)
O1 0.0228(10) 0.0188(10) 0.0202(10) 0.0019(8) -0.0048(8) -0.0032(8)
N1 0.0131(10) 0.0169(11) 0.0147(11) -0.0009(8) 0.0021(8) 0.0016(8)
N2 0.0181(11) 0.0202(12) 0.0164(11) 0.0014(9) 0.0005(9) 0.0012(9)
N3 0.0325(14) 0.0244(13) 0.0203(13) 0.0040(10) -0.0006(11) -0.0015(11)
C1 0.0171(12) 0.0158(13) 0.0150(13) 0.0014(10) 0.0016(10) 0.0029(10)
C2 0.0155(12) 0.0153(13) 0.0190(13) -0.0018(10) 0.0011(10) -0.0005(10)
C3 0.0213(13) 0.0145(13) 0.0216(14) 0.0006(11) -0.0001(11) 0.0028(11)
C4 0.0185(13) 0.0173(14) 0.0289(15) 0.0006(11) 0.0017(11) -0.0015(11)
C5 0.0181(13) 0.0198(14) 0.0337(17) -0.0031(12) -0.0045(12) -0.0014(11)
C6 0.0246(14) 0.0214(14) 0.0205(14) -0.0025(11) -0.0075(11) 0.0002(12)
C7 0.0204(13) 0.0161(13) 0.0189(13) -0.0033(10) 0.0018(11) 0.0006(11)
C8 0.0126(12) 0.0198(14) 0.0193(13) 0.0027(11) 0.0004(10) 0.0000(10)
C9 0.0179(13) 0.0192(13) 0.0185(13) 0.0013(11) -0.0006(11) -0.0048(11)
C10 0.0203(13) 0.0195(14) 0.0152(13) -0.0015(10) -0.0030(10) -0.0032(11)
C11 0.0193(14) 0.0271(15) 0.0189(14) -0.0001(11) -0.0002(11) -0.0010(11)
C12 0.0253(15) 0.0233(15) 0.0263(16) 0.0024(12) -0.0020(12) 0.0023(12)
C13 0.0248(14) 0.0227(15) 0.0179(14) -0.0011(11) -0.0023(11) -0.0051(12)
C14 0.0328(16) 0.0235(15) 0.0181(14) 0.0003(11) 0.0030(12) -0.0070(12)
C15 0.0248(15) 0.0300(16) 0.0184(14) -0.0072(12) 0.0057(12) -0.0080(12)
C16 0.0211(14) 0.0280(16) 0.0239(15) -0.0053(12) -0.0004(12) 0.0000(12)
C17 0.0229(14) 0.0251(15) 0.0186(14) -0.0010(11) -0.0025(11) -0.0012(12)
C18 0.0204(13) 0.0217(14) 0.0150(13) -0.0016(11) -0.0005(11) -0.0034(11)
C19 0.051(2) 0.0234(16) 0.0309(18) 0.0015(13) -0.0133(16) -0.0112(15)
C20 0.0296(16) 0.0184(14) 0.0242(15) 0.0070(12) -0.0055(12) -0.0081(12)
C21 0.0266(15) 0.0148(13) 0.0234(15) 0.0043(11) -0.0001(12) 0.0004(11)
C22 0.0322(16) 0.0205(14) 0.0175(14) 0.0059(11) -0.0014(12) -0.0031(12)
C23 0.0348(17) 0.0216(15) 0.0189(14) 0.0054(11) 0.0070(12) -0.0017(12)
C24 0.0281(16) 0.0196(15) 0.0341(17) 0.0111(13) 0.0123(13) 0.0001(12)
C25 0.0194(14) 0.0301(16) 0.0311(17) 0.0164(13) -0.0021(12) -0.0083(12)
C26 0.0322(17) 0.0299(17) 0.0239(16) -0.0014(13) 0.0019(13) 0.0015(13)
C27 0.049(2) 0.039(2) 0.0278(18) -0.0006(15) 0.0081(16) -0.0012(16)
C28 0.044(2) 0.0329(18) 0.0301(18) -0.0037(14) 0.0004(15) -0.0023(15)

loop_
_atom_type_symbol
_atom_type_description
_atom_type_scat_dispersion_real
_atom_type_scat_dispersion_imag
_atom_type_scat_source
C C 0.0033 0.0016 'International Tables Vol C Tables 4.2.6.8 and 6.1.1.4'
H H 0.0000 0.0000 'International Tables Vol C Tables 4.2.6.8 and 6.1.1.4'
N N 0.0061 0.0033 'International Tables Vol C Tables 4.2.6.8 and 6.1.1.4'
O O 0.0106 0.0060 'International Tables Vol C Tables 4.2.6.8 and 6.1.1.4'
Cl Cl 0.1484 0.1585 'International Tables Vol C Tables 4.2.6.8 and 6.1.1.4'
Ru Ru -1.2594 0.8363 'International Tables Vol C Tables 4.2.6.8 and 6.1.1.4'
I I -0.4742 1.8119 'International Tables Vol C Tables 4.2.6.8 and 6.1.1.4'

loop_
_geom_angle_atom_site_label_1
_geom_angle_atom_site_label_2
_geom_angle_atom_site_label_3
_geom_angle
O1 Ru1 N1 87.43(8)
O1 Ru1 C24 116.14(11)
N1 Ru1 C24 97.46(10)
O1 Ru1 C22 88.15(10)
N1 Ru1 C22 160.04(10)
C24 Ru1 C22 67.28(12)
O1 Ru1 C25 154.23(11)
N1 Ru1 C25 96.64(10)
C24 Ru1 C25 38.14(13)
C22 Ru1 C25 79.37(11)
O1 Ru1 C23 87.93(10)
N1 Ru1 C23 122.40(10)
C24 Ru1 C23 37.47(12)
C22 Ru1 C23 37.94(11)
C25 Ru1 C23 68.37(12)
O1 Ru1 C21 114.36(10)
N1 Ru1 C21 157.04(10)
C24 Ru1 C21 79.92(11)
C22 Ru1 C21 37.05(11)
C25 Ru1 C21 67.15(11)
C23 Ru1 C21 68.24(11)
O1 Ru1 C20 152.07(10)
N1 Ru1 C20 120.03(10)
C24 Ru1 C20 68.47(12)
C22 Ru1 C20 67.74(11)
C25 Ru1 C20 37.32(12)
C23 Ru1 C20 81.53(11)
C21 Ru1 C20 37.75(11)
O1 Ru1 Cl1 86.45(6)
N1 Ru1 Cl1 84.35(6)
C24 Ru1 Cl1 157.36(9)
C22 Ru1 Cl1 114.78(9)
C25 Ru1 Cl1 119.24(9)
C23 Ru1 Cl1 152.37(9)
C21 Ru1 Cl1 89.63(8)
C20 Ru1 Cl1 91.00(9)
C7 O1 Ru1 128.15(18)
C1 N1 C8 114.7(2)
C1 N1 Ru1 124.65(19)
C8 N1 Ru1 120.24(17)
C10 N2 C9 124.6(2)
C10 N2 H2N 120(2)
C9 N2 H2N 113(2)
C12 N3 C13 115.9(3)
N1 C1 C2 128.1(3)
N1 C1 H1 115.9
C2 C1 H1 115.9
C3 C2 C7 119.9(2)
C3 C2 C1 117.6(2)
C7 C2 C1 122.3(2)
C4 C3 C2 121.5(3)
C4 C3 H3 119.3
C2 C3 H3 119.3
C3 C4 C5 119.3(3)
C3 C4 I1 120.5(2)
C5 C4 I1 120.2(2)
C6 C5 C4 119.5(3)
C6 C5 H5 120.3
C4 C5 H5 120.3
C5 C6 C7 122.7(3)
C5 C6 H6 118.7
C7 C6 H6 118.7
O1 C7 C6 118.5(3)
O1 C7 C2 125.2(3)
C6 C7 C2 116.3(3)
N1 C8 C9 110.9(2)
N1 C8 H8A 109.5
C9 C8 H8A 109.5
N1 C8 H8B 109.5
C9 C8 H8B 109.5
H8A C8 H8B 108.0
N2 C9 C8 114.7(2)
N2 C9 H9A 108.6
C8 C9 H9A 108.6
N2 C9 H9B 108.6
C8 C9 H9B 108.6
H9A C9 H9B 107.6
N2 C10 C11 124.1(3)
N2 C10 C18 118.8(3)
C11 C10 C18 117.1(3)
C10 C11 C12 119.5(3)
C10 C11 H11 120.2
C12 C11 H11 120.2
N3 C12 C11 125.9(3)
N3 C12 H12 117.1
C11 C12 H12 117.1
N3 C13 C14 117.6(3)
N3 C13 C18 123.9(3)
C14 C13 C18 118.5(3)
C15 C14 C13 120.0(3)
C15 C14 H14 120.0
C13 C14 H14 120.0
C14 C15 C16 122.1(3)
C14 C15 Cl2 120.1(2)
C16 C15 Cl2 117.7(2)
C17 C16 C15 118.9(3)
C17 C16 H16 120.6
C15 C16 H16 120.6
C16 C17 C18 121.3(3)
C16 C17 H17 119.3
C18 C17 H17 119.3
C17 C18 C13 119.1(3)
C17 C18 C10 123.1(3)
C13 C18 C10 117.7(3)
C20 C19 H19A 109.5
C20 C19 H19B 109.5
H19A C19 H19B 109.5
C20 C19 H19C 109.5
H19A C19 H19C 109.5
H19B C19 H19C 109.5
C25 C20 C21 117.3(3)
C25 C20 C19 122.3(3)
C21 C20 C19 120.4(3)
C25 C20 Ru1 70.21(17)
C21 C20 Ru1 70.17(16)
C19 C20 Ru1 129.9(2)
C22 C21 C20 121.0(3)
C22 C21 Ru1 70.96(16)
C20 C21 Ru1 72.08(16)
C22 C21 H21 118.9
C20 C21 H21 118.9
Ru1 C21 H21 118.9
C21 C22 C23 122.1(3)
C21 C22 Ru1 71.98(16)
C23 C22 Ru1 71.40(16)
C21 C22 H22 118.3
C23 C22 H22 118.3
Ru1 C22 H22 118.3
C24 C23 C22 117.3(3)
C24 C23 C26 124.5(3)
C22 C23 C26 118.2(3)
C24 C23 Ru1 70.39(17)
C22 C23 Ru1 70.66(16)
C26 C23 Ru1 130.4(2)
C23 C24 C25 121.3(3)
C23 C24 Ru1 72.14(17)
C25 C24 Ru1 71.76(17)
C23 C24 H24 118.8
C25 C24 H24 118.8
Ru1 C24 H24 118.8
C20 C25 C24 121.1(3)
C20 C25 Ru1 72.47(17)
C24 C25 Ru1 70.10(17)
C20 C25 H25 118.7
C24 C25 H25 118.7
Ru1 C25 H25 118.7
C28 C26 C23 113.9(3)
C28 C26 C27 111.7(3)
C23 C26 C27 107.3(3)
C28 C26 H26 107.9
C23 C26 H26 107.9
C27 C26 H26 107.9
C26 C27 H27A 109.5
C26 C27 H27B 109.5
H27A C27 H27B 109.5
C26 C27 H27C 109.5
H27A C27 H27C 109.5
H27B C27 H27C 109.5
C26 C28 H28A 109.5
C26 C28 H28B 109.5
H28A C28 H28B 109.5
C26 C28 H28C 109.5
H28A C28 H28C 109.5
H28B C28 H28C 109.5

loop_
_geom_bond_atom_site_label_1
_geom_bond_atom_site_label_2
_geom_bond_distance
Ru1 O1 2.078(2)
Ru1 N1 2.100(2)
Ru1 C24 2.176(3)
Ru1 C22 2.189(3)
Ru1 C25 2.198(3)
Ru1 C23 2.198(3)
Ru1 C21 2.202(3)
Ru1 C20 2.227(3)
Ru1 Cl1 2.4560(7)
I1 C4 2.103(3)
Cl2 C15 1.746(3)
O1 C7 1.297(3)
N1 C1 1.289(3)
N1 C8 1.476(3)
N2 C10 1.361(4)
N2 C9 1.449(3)
N2 H2N 0.884(18)
N3 C12 1.322(4)
N3 C13 1.362(4)
C1 C2 1.445(4)
C1 H1 0.9500
C2 C3 1.411(4)
C2 C7 1.422(4)
C3 C4 1.376(4)
C3 H3 0.9500
C4 C5 1.408(4)
C5 C6 1.377(4)
C5 H5 0.9500
C6 C7 1.421(4)
C6 H6 0.9500
C8 C9 1.528(4)
C8 H8A 0.9900
C8 H8B 0.9900
C9 H9A 0.9900
C9 H9B 0.9900
C10 C11 1.388(4)
C10 C18 1.444(4)
C11 C12 1.399(4)
C11 H11 0.9500
C12 H12 0.9500
C13 C14 1.419(4)
C13 C18 1.427(4)
C14 C15 1.362(5)
C14 H14 0.9500
C15 C16 1.405(4)
C16 C17 1.370(4)
C16 H16 0.9500
C17 C18 1.411(4)
C17 H17 0.9500
C19 C20 1.497(4)
C19 H19A 0.9800
C19 H19B 0.9800
C19 H19C 0.9800
C20 C25 1.416(5)
C20 C21 1.433(4)
C21 C22 1.395(4)
C21 H21 1.0000
C22 C23 1.426(4)
C22 H22 1.0000
C23 C24 1.405(5)
C23 C26 1.532(4)
C24 C25 1.429(5)
C24 H24 1.0000
C25 H25 1.0000
C26 C28 1.501(5)
C26 C27 1.535(5)
C26 H26 1.0000
C27 H27A 0.9800
C27 H27B 0.9800
C27 H27C 0.9800
C28 H28A 0.9800
C28 H28B 0.9800
C28 H28C 0.9800

loop_
_geom_torsion_atom_site_label_1
_geom_torsion_atom_site_label_2
_geom_torsion_atom_site_label_3
_geom_torsion_atom_site_label_4
_geom_torsion
C8 N1 C1 C2 178.1(3)
Ru1 N1 C1 C2 -9.4(4)
N1 C1 C2 C3 175.2(3)
N1 C1 C2 C7 -10.9(4)
C7 C2 C3 C4 -1.5(4)
C1 C2 C3 C4 172.7(3)
C2 C3 C4 C5 -5.8(4)
C2 C3 C4 I1 172.7(2)
C3 C4 C5 C6 5.2(4)
I1 C4 C5 C6 -173.2(2)
C4 C5 C6 C7 2.5(5)
Ru1 O1 C7 C6 -177.30(19)
Ru1 O1 C7 C2 3.3(4)
C5 C6 C7 O1 171.1(3)
C5 C6 C7 C2 -9.4(4)
C3 C2 C7 O1 -171.8(3)
C1 C2 C7 O1 14.3(4)
C3 C2 C7 C6 8.7(4)
C1 C2 C7 C6 -165.1(3)
C1 N1 C8 C9 98.8(3)
Ru1 N1 C8 C9 -74.1(2)
C10 N2 C9 C8 -73.9(3)
N1 C8 C9 N2 -48.9(3)
C9 N2 C10 C11 -0.5(4)
C9 N2 C10 C18 -177.6(2)
N2 C10 C11 C12 -177.3(3)
C18 C10 C11 C12 -0.1(4)
C13 N3 C12 C11 -0.7(5)
C10 C11 C12 N3 1.8(5)
C12 N3 C13 C14 176.2(3)
C12 N3 C13 C18 -2.0(4)
N3 C13 C14 C15 -179.6(3)
C18 C13 C14 C15 -1.3(4)
C13 C14 C15 C16 -0.6(5)
C13 C14 C15 Cl2 176.5(2)
C14 C15 C16 C17 1.8(5)
Cl2 C15 C16 C17 -175.4(2)
C15 C16 C17 C18 -0.9(4)
C16 C17 C18 C13 -0.9(4)
C16 C17 C18 C10 175.6(3)
N3 C13 C18 C17 -179.8(3)
C14 C13 C18 C17 2.0(4)
N3 C13 C18 C10 3.5(4)
C14 C13 C18 C10 -174.7(3)
N2 C10 C18 C17 -1.5(4)
C11 C10 C18 C17 -178.8(3)
N2 C10 C18 C13 175.1(2)
C11 C10 C18 C13 -2.2(4)
C25 C20 C21 C22 -0.2(4)
C19 C20 C21 C22 179.0(3)
Ru1 C20 C21 C22 53.6(2)
C25 C20 C21 Ru1 -53.8(2)
C19 C20 C21 Ru1 125.4(3)
C20 C21 C22 C23 -0.9(4)
Ru1 C21 C22 C23 53.2(3)
C20 C21 C22 Ru1 -54.1(2)
C21 C22 C23 C24 1.0(4)
Ru1 C22 C23 C24 54.5(2)
C21 C22 C23 C26 -179.7(3)
Ru1 C22 C23 C26 -126.2(3)
C21 C22 C23 Ru1 -53.4(3)
C22 C23 C24 C25 -0.1(4)
C26 C23 C24 C25 -179.3(3)
Ru1 C23 C24 C25 54.5(2)
C22 C23 C24 Ru1 -54.6(2)
C26 C23 C24 Ru1 126.2(3)
C21 C20 C25 C24 1.2(4)
C19 C20 C25 C24 -178.0(3)
Ru1 C20 C25 C24 -52.6(2)
C21 C20 C25 Ru1 53.7(2)
C19 C20 C25 Ru1 -125.4(3)
C23 C24 C25 C20 -1.0(4)
Ru1 C24 C25 C20 53.7(2)
C23 C24 C25 Ru1 -54.7(2)
C24 C23 C26 C28 -46.6(4)
C22 C23 C26 C28 134.1(3)
Ru1 C23 C26 C28 46.3(4)
C24 C23 C26 C27 77.6(4)
C22 C23 C26 C27 -101.6(3)
Ru1 C23 C26 C27 170.5(2)
